data_1547427
loop_
_publ_author_name
'Anuradha R. Pallipurath'
'Jonathan M. Skelton'
'Mark R. Warren'
'Naghmeh Kamali'
'Patrick McArdle'
'Andrea Erxleben'

_publ_section_title
;
 Sulfamerazine: Understanding the Influence of Slip Planes in the
 Polymorphic Phase Transformation through X-Ray Crystallographic Studies
 and ab Initio Lattice Dynamics
;
_journal_name_full 'Molecular Pharmaceutics'
_journal_page_first 3735
_journal_page_last 3748
_journal_paper_doi 10.1021/acs.molpharmaceut.5b00504
_journal_volume 12
_journal_year 2015
_chemical_absolute_configuration ad
_chemical_formula_moiety 'C11 H12 N4 O2 S'
_chemical_formula_sum 'C11 H12 N4 O2 S'
_chemical_formula_weight 264.31
_space_group_crystal_system orthorhombic
_space_group_IT_number 33
_space_group_name_Hall 'P 2c -2n'
_space_group_name_H-M_alt 'P n a 21'
_symmetry_space_group_name_Hall 'P 2c -2n'
_symmetry_space_group_name_H-M 'P n a 21'
_atom_sites_solution_hydrogens mixed
_cell_angle_alpha 90
_cell_angle_beta 90
_cell_angle_gamma 90
_cell_formula_units_Z 8
_cell_length_a 14.5008(2)
_cell_length_b 8.21410(10)
_cell_length_c 21.9821(4)
_cell_measurement_reflns_used 9652
_cell_measurement_temperature 290
_cell_measurement_theta_max 29.4310
_cell_measurement_theta_min 1.7970
_cell_volume 2618.31(7)
_computing_cell_refinement
;
CrysAlisPro, Agilent Technologies,
Version 1.171.37.35 (release 13-08-2014 CrysAlis171 .NET)
(compiled Aug 13 2014,18:06:01)
;
_computing_data_collection
;
CrysAlisPro, Agilent Technologies,
Version 1.171.37.35 (release 13-08-2014 CrysAlis171 .NET)
(compiled Aug 13 2014,18:06:01)
;
_computing_data_reduction
;
CrysAlisPro, Agilent Technologies,
Version 1.171.37.35 (release 13-08-2014 CrysAlis171 .NET)
(compiled Aug 13 2014,18:06:01)
;
_computing_molecular_graphics OSCAIL
_computing_structure_refinement 'SHELXL-2014/7 (Sheldrick, 2014)'
_computing_structure_solution SHELXT
_diffrn_ambient_temperature 290
_diffrn_measured_fraction_theta_full 0.998
_diffrn_measured_fraction_theta_max 0.998
_diffrn_measurement_device 'CrystalLogic Kappa (3 circle)'
_diffrn_measurement_device_type 'Rigaku Saturn724+ (2x2 bin mode)'
_diffrn_measurement_method
;
omega rotation with 1 degree frames
;
_diffrn_measurement_specimen_support 'MiTeGen loop'
_diffrn_radiation_monochromator 'double crystal Silicon 111'
_diffrn_radiation_source 'Diamond Light Source Beamline I19'
_diffrn_radiation_type Synchrotron
_diffrn_radiation_wavelength 0.68890
_diffrn_reflns_av_R_equivalents 0.0446
_diffrn_reflns_av_unetI/netI 0.0442
_diffrn_reflns_Laue_measured_fraction_full 0.998
_diffrn_reflns_Laue_measured_fraction_max 0.998
_diffrn_reflns_limit_h_max 20
_diffrn_reflns_limit_h_min -13
_diffrn_reflns_limit_k_max 11
_diffrn_reflns_limit_k_min -11
_diffrn_reflns_limit_l_max 27
_diffrn_reflns_limit_l_min -31
_diffrn_reflns_number 23762
_diffrn_reflns_point_group_measured_fraction_full 0.989
_diffrn_reflns_point_group_measured_fraction_max 0.970
_diffrn_reflns_theta_full 24.415
_diffrn_reflns_theta_max 29.476
_diffrn_reflns_theta_min 2.566
_exptl_absorpt_coefficient_mu 0.247
_exptl_absorpt_correction_T_max 1.00000
_exptl_absorpt_correction_T_min 0.99301
_exptl_absorpt_process_details
;
CrysAlisPro, Agilent Technologies,
Version 1.171.36.28 (release 01-02-2013 CrysAlis171 .NET)
Empirical absorption correction using spherical harmonics,
implemented in SCALE3 ABSPACK scaling algorithm.
;
_exptl_crystal_colour Colourless
_exptl_crystal_density_diffrn 1.341
_exptl_crystal_description Parallelepiped
_exptl_crystal_F_000 1104
_exptl_crystal_size_max 0.50
_exptl_crystal_size_mid 0.40
_exptl_crystal_size_min 0.20
_refine_diff_density_max 0.248
_refine_diff_density_min -0.260
_refine_diff_density_rms 0.043
_refine_ls_abs_structure_details
;
 Flack x determined using 2003 quotients [(I+)-(I-)]/[(I+)+(I-)]
 (Parsons, Flack and Wagner, Acta Cryst. B69 (2013) 249-259).
;
_refine_ls_abs_structure_Flack 0.01(5)
_refine_ls_extinction_coef .
_refine_ls_extinction_method none
_refine_ls_goodness_of_fit_ref 1.032
_refine_ls_hydrogen_treatment mixed
_refine_ls_matrix_type full
_refine_ls_number_parameters 344
_refine_ls_number_reflns 7762
_refine_ls_number_restraints 1
_refine_ls_restrained_S_all 1.032
_refine_ls_R_factor_all 0.0753
_refine_ls_R_factor_gt 0.0501
_refine_ls_shift/su_max 0.000
_refine_ls_shift/su_mean 0.000
_refine_ls_structure_factor_coef Fsqd
_refine_ls_weighting_details 'w=1/[\s^2^(Fo^2^)+(0.0541P)^2^+0.3587P] where P=(Fo^2^+2Fc^2^)/3'
_refine_ls_weighting_scheme calc
_refine_ls_wR_factor_gt 0.1152
_refine_ls_wR_factor_ref 0.1330
_reflns_Friedel_coverage 0.899
_reflns_Friedel_fraction_full 0.980
_reflns_Friedel_fraction_max 0.941
_reflns_number_gt 5613
_reflns_number_total 7762
_reflns_threshold_expression 'I > 2\s(I)'
_cod_data_source_file Exp_Form-I2FSynchrotron_Form-I_290K.cif
_cod_data_source_block 290k_smz-f1_a
_cod_database_code 1547427
_shelx_space_group_comment
;
The symmetry employed for this shelxl refinement is uniquely defined
by the following loop, which should always be used as a source of
symmetry information in preference to the above space-group names.
They are only intended as comments.
;

loop_
_space_group_symop_operation_xyz
'x, y, z'
'-x, -y, z+1/2'
'x+1/2, -y+1/2, z'
'-x+1/2, y+1/2, z+1/2'

loop_
_atom_site_label
_atom_site_type_symbol
_atom_site_fract_x
_atom_site_fract_y
_atom_site_fract_z
_atom_site_U_iso_or_equiv
_atom_site_adp_type
_atom_site_occupancy
_atom_site_site_symmetry_order
_atom_site_calc_flag
_atom_site_refinement_flags_posn
_atom_site_refinement_flags_adp
_atom_site_refinement_flags_occupancy
_atom_site_disorder_assembly
_atom_site_disorder_group
S1 S 0.64726(6) 0.49599(10) 0.34462(5) 0.0407(2) Uani 1 1 d . . . . .
S2 S 0.57775(6) 0.49439(10) 0.65219(5) 0.0401(2) Uani 1 1 d . . . . .
O1 O 0.6906(2) 0.3716(3) 0.30941(14) 0.0535(7) Uani 1 1 d . . . . .
O2 O 0.55041(19) 0.5229(3) 0.33784(16) 0.0523(7) Uani 1 1 d . . . . .
O3 O 0.67500(18) 0.4665(3) 0.65833(15) 0.0510(7) Uani 1 1 d . . . . .
O4 O 0.5355(2) 0.6218(3) 0.68652(14) 0.0516(7) Uani 1 1 d . . . . .
N1 N 0.8435(3) 1.1157(5) 0.3123(2) 0.0604(11) Uani 1 1 d . . . . .
N2 N 0.6566(2) 0.4498(5) 0.41722(18) 0.0468(8) Uani 1 1 d . . . . .
N3 N 0.8155(2) 0.4105(4) 0.41787(17) 0.0462(8) Uani 1 1 d . . . . .
N4 N 0.7284(3) 0.4270(5) 0.50928(18) 0.0633(10) Uani 1 1 d . . . . .
N5 N 0.3809(3) -0.1198(5) 0.6963(2) 0.0781(14) Uani 1 1 d . . . . .
H5A H 0.4083 -0.2112 0.6900 0.102 Uiso 1 1 calc R U . . .
H5B H 0.3247 -0.1184 0.7088 0.102 Uiso 1 1 calc R U . . .
N6 N 0.5683(2) 0.5351(5) 0.57909(17) 0.0479(8) Uani 1 1 d . . . . .
N7 N 0.4100(2) 0.5842(4) 0.57955(17) 0.0493(8) Uani 1 1 d . . . . .
N8 N 0.4967(3) 0.5663(6) 0.48774(18) 0.0613(10) Uani 1 1 d . . . . .
C1 C 0.7063(2) 0.6781(4) 0.3345(2) 0.0378(8) Uani 1 1 d . . . . .
C2 C 0.7957(2) 0.6801(4) 0.31105(18) 0.0389(8) Uani 1 1 d . . . . .
H2 H 0.8245 0.5830 0.3005 0.051 Uiso 1 1 calc R U . . .
C3 C 0.8411(2) 0.8253(5) 0.30366(19) 0.0393(8) Uani 1 1 d . . . . .
H3 H 0.9009 0.8259 0.2885 0.051 Uiso 1 1 calc R U . . .
C4 C 0.7982(3) 0.9726(5) 0.31876(19) 0.0426(8) Uani 1 1 d . . . . .
C5 C 0.7078(3) 0.9691(5) 0.3427(2) 0.0472(9) Uani 1 1 d . . . . .
H5 H 0.6784 1.0656 0.3534 0.061 Uiso 1 1 calc R U . . .
C6 C 0.6635(3) 0.8231(4) 0.3501(2) 0.0470(9) Uani 1 1 d . . . . .
H6 H 0.6039 0.8212 0.3659 0.061 Uiso 1 1 calc R U . . .
C7 C 0.7381(3) 0.4290(5) 0.44933(19) 0.0434(9) Uani 1 1 d . . . . .
C8 C 0.8068(4) 0.4021(9) 0.5404(3) 0.0847(18) Uani 1 1 d . . . . .
H8 H 0.8044 0.3987 0.5827 0.110 Uiso 1 1 calc R U . . .
C9 C 0.8899(3) 0.3814(8) 0.5123(3) 0.0784(16) Uani 1 1 d . . . . .
H9 H 0.9432 0.3631 0.5348 0.102 Uiso 1 1 calc R U . . .
C10 C 0.8927(3) 0.3884(6) 0.4504(2) 0.0561(11) Uani 1 1 d . . . . .
C11 C 0.9800(3) 0.3718(8) 0.4149(3) 0.0782(16) Uani 1 1 d . . . . .
H11A H 0.9784 0.2727 0.3918 0.102 Uiso 1 1 calc R U . . .
H11B H 1.0315 0.3693 0.4423 0.102 Uiso 1 1 calc R U . . .
H11C H 0.9863 0.4627 0.3878 0.102 Uiso 1 1 calc R U . . .
C12 C 0.5193(2) 0.3143(4) 0.66557(18) 0.0386(8) Uani 1 1 d . . . . .
C13 C 0.5635(3) 0.1680(5) 0.6557(3) 0.0506(10) Uani 1 1 d . . . . .
H13 H 0.6241 0.1669 0.6418 0.066 Uiso 1 1 calc R U . . .
C14 C 0.5178(3) 0.0233(5) 0.6664(2) 0.0580(13) Uani 1 1 d . . . . .
H14 H 0.5482 -0.0750 0.6601 0.075 Uiso 1 1 calc R U . . .
C15 C 0.4268(3) 0.0230(5) 0.6866(2) 0.0500(10) Uani 1 1 d . . . . .
C16 C 0.3830(3) 0.1715(5) 0.69674(19) 0.0451(9) Uani 1 1 d . . . . .
H16 H 0.3225 0.1732 0.7107 0.059 Uiso 1 1 calc R U . . .
C17 C 0.4287(3) 0.3161(5) 0.6863(2) 0.0409(9) Uani 1 1 d . . . . .
H17 H 0.3989 0.4147 0.6931 0.053 Uiso 1 1 calc R U . . .
C18 C 0.4871(3) 0.5640(5) 0.54811(19) 0.0427(8) Uani 1 1 d . . . . .
C19 C 0.4196(4) 0.5993(9) 0.4572(3) 0.0851(19) Uani 1 1 d . . . . .
H19 H 0.4225 0.6042 0.4149 0.111 Uiso 1 1 calc R U . . .
C20 C 0.3371(4) 0.6262(8) 0.4847(3) 0.0844(18) Uani 1 1 d . . . . .
H20 H 0.2849 0.6519 0.4621 0.110 Uiso 1 1 calc R U . . .
C21 C 0.3330(3) 0.6143(6) 0.5474(2) 0.0566(11) Uani 1 1 d . . . . .
C22 C 0.2465(3) 0.6339(9) 0.5828(3) 0.0859(18) Uani 1 1 d . . . . .
H22A H 0.2339 0.7477 0.5884 0.112 Uiso 1 1 calc R U . . .
H22B H 0.2533 0.5825 0.6218 0.112 Uiso 1 1 calc R U . . .
H22C H 0.1964 0.5842 0.5612 0.112 Uiso 1 1 calc R U . . .
H1N1 H 0.891(4) 1.119(6) 0.293(3) 0.071(16) Uiso 1 1 d . . . . .
H2N1 H 0.812(4) 1.205(8) 0.316(3) 0.10(2) Uiso 1 1 d . . . . .
H1N2 H 0.616(3) 0.479(4) 0.437(2) 0.035(11) Uiso 1 1 d . . . . .
H1N6 H 0.621(4) 0.494(6) 0.559(3) 0.073(17) Uiso 1 1 d . . . . .

loop_
_atom_site_aniso_label
_atom_site_aniso_U_11
_atom_site_aniso_U_22
_atom_site_aniso_U_33
_atom_site_aniso_U_23
_atom_site_aniso_U_13
_atom_site_aniso_U_12
S1 0.0385(4) 0.0432(4) 0.0403(5) 0.0033(4) -0.0013(4) -0.0026(3)
S2 0.0372(4) 0.0440(4) 0.0392(5) 0.0046(4) -0.0013(4) -0.0024(3)
O1 0.0634(18) 0.0445(14) 0.0526(19) -0.0052(13) 0.0008(15) -0.0010(13)
O2 0.0388(13) 0.0657(17) 0.0524(19) 0.0093(15) -0.0081(14) -0.0061(12)
O3 0.0372(13) 0.0668(17) 0.0490(18) 0.0082(15) -0.0076(14) -0.0046(12)
O4 0.0582(18) 0.0419(14) 0.0546(18) -0.0046(12) -0.0002(14) -0.0031(12)
N1 0.055(2) 0.0464(19) 0.080(3) -0.0093(19) 0.022(2) -0.0058(17)
N2 0.0321(16) 0.063(2) 0.045(2) 0.0120(18) 0.0016(15) 0.0020(14)
N3 0.0379(16) 0.0508(17) 0.050(2) 0.0047(15) 0.0021(15) 0.0029(13)
N4 0.048(2) 0.098(3) 0.045(2) 0.009(2) -0.0027(18) 0.015(2)
N5 0.068(3) 0.0458(19) 0.121(4) -0.005(2) 0.023(3) -0.0117(18)
N6 0.0357(16) 0.069(2) 0.039(2) 0.0119(17) 0.0028(15) 0.0036(15)
N7 0.0378(17) 0.0571(19) 0.053(2) 0.0033(17) 0.0011(15) 0.0056(14)
N8 0.0450(18) 0.096(3) 0.043(2) 0.007(2) -0.0029(17) 0.0156(19)
C1 0.0388(18) 0.0404(16) 0.034(2) 0.0031(15) 0.0018(16) 0.0020(13)
C2 0.0355(17) 0.0430(18) 0.038(2) -0.0028(15) 0.0021(15) 0.0049(13)
C3 0.0345(18) 0.049(2) 0.035(2) 0.0014(16) 0.0051(16) -0.0002(14)
C4 0.0414(19) 0.0459(19) 0.040(2) -0.0031(15) 0.0017(17) -0.0011(14)
C5 0.047(2) 0.0435(18) 0.052(3) -0.0030(19) 0.009(2) 0.0033(14)
C6 0.0391(18) 0.0474(19) 0.054(3) -0.0018(19) 0.0102(18) 0.0041(14)
C7 0.0367(18) 0.049(2) 0.044(2) 0.0086(17) -0.0014(17) 0.0024(15)
C8 0.060(3) 0.143(5) 0.052(3) 0.008(3) -0.008(3) 0.027(3)
C9 0.047(3) 0.122(4) 0.066(4) -0.001(3) -0.014(3) 0.020(3)
C10 0.041(2) 0.064(3) 0.064(3) 0.000(2) -0.001(2) 0.0070(18)
C11 0.043(2) 0.099(4) 0.093(4) -0.005(3) 0.009(3) 0.012(2)
C12 0.0369(16) 0.0388(16) 0.040(2) -0.0011(14) 0.0004(16) 0.0009(13)
C13 0.0375(19) 0.046(2) 0.068(3) 0.000(2) 0.010(2) 0.0046(14)
C14 0.051(2) 0.0392(19) 0.084(4) -0.004(2) 0.010(2) 0.0028(16)
C15 0.054(2) 0.0411(19) 0.055(3) -0.0026(17) 0.006(2) -0.0047(16)
C16 0.043(2) 0.0478(19) 0.045(2) -0.0045(17) 0.0065(18) -0.0044(15)
C17 0.042(2) 0.0404(18) 0.041(2) -0.0014(16) 0.0053(17) 0.0042(14)
C18 0.0389(19) 0.0487(19) 0.041(2) 0.0074(17) 0.0005(17) 0.0014(15)
C19 0.061(3) 0.149(6) 0.046(3) 0.007(3) -0.007(2) 0.033(3)
C20 0.053(3) 0.133(5) 0.067(4) 0.000(3) -0.018(3) 0.035(3)
C21 0.044(2) 0.064(3) 0.062(3) 0.000(2) -0.004(2) 0.0123(19)
C22 0.042(2) 0.117(5) 0.099(4) -0.002(4) 0.008(3) 0.015(3)

loop_
_atom_type_symbol
_atom_type_description
_atom_type_scat_dispersion_real
_atom_type_scat_dispersion_imag
_atom_type_scat_source
C C 0.0033 0.0016 'International Tables Vol C Tables 4.2.6.8 and 6.1.1.4'
H H 0.0000 0.0000 'International Tables Vol C Tables 4.2.6.8 and 6.1.1.4'
N N 0.0061 0.0033 'International Tables Vol C Tables 4.2.6.8 and 6.1.1.4'
O O 0.0106 0.0060 'International Tables Vol C Tables 4.2.6.8 and 6.1.1.4'
S S 0.1246 0.1234 'International Tables Vol C Tables 4.2.6.8 and 6.1.1.4'

loop_
_geom_angle_atom_site_label_1
_geom_angle_atom_site_label_2
_geom_angle_atom_site_label_3
_geom_angle
_geom_angle_site_symmetry_1
_geom_angle_site_symmetry_3
O1 S1 O2 119.10(19) . .
O1 S1 N2 108.9(2) . .
O2 S1 N2 102.56(19) . .
O1 S1 C1 109.24(19) . .
O2 S1 C1 109.74(17) . .
N2 S1 C1 106.4(2) . .
O4 S2 O3 119.22(19) . .
O4 S2 N6 109.32(19) . .
O3 S2 N6 101.89(19) . .
O4 S2 C12 109.09(18) . .
O3 S2 C12 109.22(17) . .
N6 S2 C12 107.38(19) . .
C4 N1 H1N1 120(4) . .
C4 N1 H2N1 118(4) . .
H1N1 N1 H2N1 118(5) . .
C7 N2 S1 126.3(3) . .
C7 N2 H1N2 113(3) . .
S1 N2 H1N2 115(3) . .
C7 N3 C10 116.3(4) . .
C7 N4 C8 114.8(4) . .
C15 N5 H5A 120.0 . .
C15 N5 H5B 120.0 . .
H5A N5 H5B 120.0 . .
C18 N6 S2 126.0(3) . .
C18 N6 H1N6 122(3) . .
S2 N6 H1N6 108(3) . .
C18 N7 C21 116.7(4) . .
C19 N8 C18 114.7(4) . .
C6 C1 C2 119.9(3) . .
C6 C1 S1 119.1(3) . .
C2 C1 S1 121.0(3) . .
C3 C2 C1 120.0(3) . .
C3 C2 H2 120.0 . .
C1 C2 H2 120.0 . .
C2 C3 C4 120.7(3) . .
C2 C3 H3 119.7 . .
C4 C3 H3 119.7 . .
N1 C4 C3 120.7(4) . .
N1 C4 C5 120.5(4) . .
C3 C4 C5 118.8(3) . .
C6 C5 C4 119.8(3) . .
C6 C5 H5 120.1 . .
C4 C5 H5 120.1 . .
C5 C6 C1 120.8(3) . .
C5 C6 H6 119.6 . .
C1 C6 H6 119.6 . .
N4 C7 N3 127.3(4) . .
N4 C7 N2 114.7(4) . .
N3 C7 N2 118.0(4) . .
N4 C8 C9 122.3(5) . .
N4 C8 H8 118.8 . .
C9 C8 H8 118.8 . .
C10 C9 C8 118.3(5) . .
C10 C9 H9 120.8 . .
C8 C9 H9 120.8 . .
N3 C10 C9 120.9(4) . .
N3 C10 C11 116.2(4) . .
C9 C10 C11 122.9(5) . .
C10 C11 H11A 109.5 . .
C10 C11 H11B 109.5 . .
H11A C11 H11B 109.5 . .
C10 C11 H11C 109.5 . .
H11A C11 H11C 109.5 . .
H11B C11 H11C 109.5 . .
C13 C12 C17 120.0(3) . .
C13 C12 S2 119.3(3) . .
C17 C12 S2 120.6(3) . .
C12 C13 C14 120.0(3) . .
C12 C13 H13 120.0 . .
C14 C13 H13 120.0 . .
C13 C14 C15 120.7(4) . .
C13 C14 H14 119.6 . .
C15 C14 H14 119.6 . .
N5 C15 C14 120.9(4) . .
N5 C15 C16 120.3(4) . .
C14 C15 C16 118.8(3) . .
C17 C16 C15 120.5(3) . .
C17 C16 H16 119.7 . .
C15 C16 H16 119.7 . .
C16 C17 C12 120.0(3) . .
C16 C17 H17 120.0 . .
C12 C17 H17 120.0 . .
N7 C18 N8 127.2(4) . .
N7 C18 N6 118.9(4) . .
N8 C18 N6 113.9(4) . .
N8 C19 C20 123.2(5) . .
N8 C19 H19 118.4 . .
C20 C19 H19 118.4 . .
C19 C20 C21 118.0(5) . .
C19 C20 H20 121.0 . .
C21 C20 H20 121.0 . .
N7 C21 C20 120.1(4) . .
N7 C21 C22 116.4(5) . .
C20 C21 C22 123.4(5) . .
C21 C22 H22A 109.5 . .
C21 C22 H22B 109.5 . .
H22A C22 H22B 109.5 . .
C21 C22 H22C 109.5 . .
H22A C22 H22C 109.5 . .
H22B C22 H22C 109.5 . .

loop_
_geom_bond_atom_site_label_1
_geom_bond_atom_site_label_2
_geom_bond_distance
_geom_bond_site_symmetry_2
S1 O1 1.427(3) .
S1 O2 1.429(3) .
S1 N2 1.646(4) .
S1 C1 1.738(4) .
S2 O4 1.428(3) .
S2 O3 1.435(3) .
S2 N6 1.647(4) .
S2 C12 1.730(4) .
N1 C4 1.354(5) .
N1 H1N1 0.82(5) .
N1 H2N1 0.87(6) .
N2 C7 1.387(5) .
N2 H1N2 0.78(4) .
N3 C7 1.327(5) .
N3 C10 1.341(5) .
N4 C7 1.325(6) .
N4 C8 1.343(6) .
N5 C15 1.365(5) .
N5 H5A 0.8600 .
N5 H5B 0.8600 .
N6 C18 1.380(5) .
N6 H1N6 0.94(5) .
N7 C18 1.325(5) .
N7 C21 1.345(6) .
N8 C19 1.332(6) .
N8 C18 1.334(6) .
C1 C6 1.387(5) .
C1 C2 1.394(5) .
C2 C3 1.372(5) .
C2 H2 0.9300 .
C3 C4 1.401(5) .
C3 H3 0.9300 .
C4 C5 1.413(5) .
C5 C6 1.370(5) .
C5 H5 0.9300 .
C6 H6 0.9300 .
C8 C9 1.366(7) .
C8 H8 0.9300 .
C9 C10 1.362(7) .
C9 H9 0.9300 .
C10 C11 1.494(6) .
C11 H11A 0.9600 .
C11 H11B 0.9600 .
C11 H11C 0.9600 .
C12 C13 1.379(5) .
C12 C17 1.391(5) .
C13 C14 1.382(6) .
C13 H13 0.9300 .
C14 C15 1.393(6) .
C14 H14 0.9300 .
C15 C16 1.393(5) .
C16 C17 1.379(5) .
C16 H16 0.9300 .
C17 H17 0.9300 .
C19 C20 1.360(7) .
C19 H19 0.9300 .
C20 C21 1.382(8) .
C20 H20 0.9300 .
C21 C22 1.485(7) .
C22 H22A 0.9600 .
C22 H22B 0.9600 .
C22 H22C 0.9600 .

loop_
_geom_torsion_atom_site_label_1
_geom_torsion_atom_site_label_2
_geom_torsion_atom_site_label_3
_geom_torsion_atom_site_label_4
_geom_torsion
_geom_torsion_site_symmetry_1
_geom_torsion_site_symmetry_2
_geom_torsion_site_symmetry_3
_geom_torsion_site_symmetry_4
O1 S1 N2 C7 60.2(4) . . . .
O2 S1 N2 C7 -172.7(4) . . . .
C1 S1 N2 C7 -57.5(4) . . . .
O4 S2 N6 C18 -56.2(4) . . . .
O3 S2 N6 C18 176.8(4) . . . .
C12 S2 N6 C18 62.0(4) . . . .
O1 S1 C1 C6 162.4(3) . . . .
O2 S1 C1 C6 30.1(4) . . . .
N2 S1 C1 C6 -80.1(4) . . . .
O1 S1 C1 C2 -17.7(4) . . . .
O2 S1 C1 C2 -150.0(3) . . . .
N2 S1 C1 C2 99.7(4) . . . .
C6 C1 C2 C3 0.1(6) . . . .
S1 C1 C2 C3 -179.8(3) . . . .
C1 C2 C3 C4 -0.7(6) . . . .
C2 C3 C4 N1 179.0(4) . . . .
C2 C3 C4 C5 1.0(6) . . . .
N1 C4 C5 C6 -178.6(4) . . . .
C3 C4 C5 C6 -0.7(7) . . . .
C4 C5 C6 C1 0.1(7) . . . .
C2 C1 C6 C5 0.2(7) . . . .
S1 C1 C6 C5 -179.9(4) . . . .
C8 N4 C7 N3 -0.6(7) . . . .
C8 N4 C7 N2 178.1(5) . . . .
C10 N3 C7 N4 -0.4(6) . . . .
C10 N3 C7 N2 -179.1(4) . . . .
S1 N2 C7 N4 166.1(4) . . . .
S1 N2 C7 N3 -15.0(6) . . . .
C7 N4 C8 C9 0.4(9) . . . .
N4 C8 C9 C10 0.7(10) . . . .
C7 N3 C10 C9 1.7(7) . . . .
C7 N3 C10 C11 -178.6(4) . . . .
C8 C9 C10 N3 -1.8(9) . . . .
C8 C9 C10 C11 178.4(6) . . . .
O4 S2 C12 C13 -157.5(3) . . . .
O3 S2 C12 C13 -25.6(4) . . . .
N6 S2 C12 C13 84.2(4) . . . .
O4 S2 C12 C17 22.3(4) . . . .
O3 S2 C12 C17 154.2(3) . . . .
N6 S2 C12 C17 -96.1(4) . . . .
C17 C12 C13 C14 -0.1(7) . . . .
S2 C12 C13 C14 179.7(4) . . . .
C12 C13 C14 C15 0.8(8) . . . .
C13 C14 C15 N5 179.0(5) . . . .
C13 C14 C15 C16 -1.1(7) . . . .
N5 C15 C16 C17 -179.3(4) . . . .
C14 C15 C16 C17 0.8(7) . . . .
C15 C16 C17 C12 -0.1(6) . . . .
C13 C12 C17 C16 -0.2(6) . . . .
S2 C12 C17 C16 180.0(3) . . . .
C21 N7 C18 N8 -1.7(6) . . . .
C21 N7 C18 N6 179.1(4) . . . .
C19 N8 C18 N7 2.9(7) . . . .
C19 N8 C18 N6 -177.9(5) . . . .
S2 N6 C18 N7 10.1(6) . . . .
S2 N6 C18 N8 -169.1(3) . . . .
C18 N8 C19 C20 -1.0(10) . . . .
N8 C19 C20 C21 -1.8(11) . . . .
C18 N7 C21 C20 -1.4(7) . . . .
C18 N7 C21 C22 179.0(5) . . . .
C19 C20 C21 N7 3.0(9) . . . .
C19 C20 C21 C22 -177.4(6) . . . .
